data_4500102
loop_
_publ_author_name
'Xie, Jingli'
'Batten, Stuart R.'
'Zou, Yang'
'Ren, Xiaoming'

_publ_section_title
;
 Observation of in Situ Ligand Reactions during the Assembly of
 Crystalline Zn&#x2212;S Clusters
;
_journal_issue 1
_journal_name_full 'Crystal Growth &amp; Design'
_journal_page_first 16
_journal_paper_doi 10.1021/cg100926g
_journal_volume 11
_journal_year 2011
_chemical_formula_sum 'C94 H80 N2 S15 Zn8'
_chemical_formula_weight 2241.46
_chemical_name_systematic
; 
 ? 
;
_space_group_IT_number 9
_symmetry_cell_setting monoclinic
_symmetry_space_group_name_Hall 'C -2yc'
_symmetry_space_group_name_H-M 'C 1 c 1'
_atom_sites_solution_hydrogens geom
_atom_sites_solution_primary direct
_atom_sites_solution_secondary difmap
_audit_creation_method SHELXL-97
_cell_angle_alpha 90.00
_cell_angle_beta 90.0620(10)
_cell_angle_gamma 90.00
_cell_formula_units_Z 4
_cell_length_a 22.2229(11)
_cell_length_b 16.1021(8)
_cell_length_c 26.9252(14)
_cell_measurement_reflns_used 15723
_cell_measurement_temperature 298(2)
_cell_measurement_theta_max 27.51
_cell_measurement_theta_min 1.51
_cell_volume 9634.8(8)
_computing_cell_refinement 'SMART (Siemens, 1996)'
_computing_data_collection 'SMART (Siemens, 1996)'
_computing_data_reduction SAINT
_computing_molecular_graphics SHELXTL
_computing_publication_material
;
SHELXTL, PARST (Nardelli, 1995) and PLATON (Spek, 1990)
;
_computing_structure_refinement 'SHELXL-97 (Sheldrick, 1997)'
_computing_structure_solution 'SHELXS-97 (Sheldrick, 1990)'
_diffrn_ambient_temperature 298(2)
_diffrn_measured_fraction_theta_full 0.987
_diffrn_measured_fraction_theta_max 0.987
_diffrn_measurement_device_type 'CCD area detector'
_diffrn_measurement_method '\w scans'
_diffrn_radiation_monochromator graphite
_diffrn_radiation_source 'fine-focus sealed tube'
_diffrn_radiation_type MoK\a
_diffrn_radiation_wavelength 0.71073
_diffrn_reflns_av_R_equivalents 0.0393
_diffrn_reflns_av_sigmaI/netI 0.0891
_diffrn_reflns_limit_h_max 19
_diffrn_reflns_limit_h_min -28
_diffrn_reflns_limit_k_max 18
_diffrn_reflns_limit_k_min -20
_diffrn_reflns_limit_l_max 34
_diffrn_reflns_limit_l_min -34
_diffrn_reflns_number 29656
_diffrn_reflns_theta_full 27.51
_diffrn_reflns_theta_max 27.51
_diffrn_reflns_theta_min 1.51
_exptl_absorpt_coefficient_mu 2.326
_exptl_absorpt_correction_T_max 0.692
_exptl_absorpt_correction_T_min 0.365
_exptl_absorpt_correction_type empirical
_exptl_absorpt_process_details 'SADABS (Sheldrick, 1996)'
_exptl_crystal_colour colorless
_exptl_crystal_density_diffrn 1.545
_exptl_crystal_density_method 'not measured'
_exptl_crystal_description block
_exptl_crystal_F_000 4552
_exptl_crystal_size_max 0.48
_exptl_crystal_size_mid 0.38
_exptl_crystal_size_min 0.16
_refine_diff_density_max 1.818
_refine_diff_density_min -1.002
_refine_diff_density_rms 0.101
_refine_ls_abs_structure_details 'Flack H D (1983), Acta Cryst. A39, 876-881'
_refine_ls_abs_structure_Flack 0.007(10)
_refine_ls_extinction_method none
_refine_ls_goodness_of_fit_ref 1.021
_refine_ls_hydrogen_treatment constr
_refine_ls_matrix_type full
_refine_ls_number_parameters 1042
_refine_ls_number_reflns 15723
_refine_ls_number_restraints 8
_refine_ls_restrained_S_all 1.021
_refine_ls_R_factor_all 0.0654
_refine_ls_R_factor_gt 0.0543
_refine_ls_shift/su_max 0.002
_refine_ls_shift/su_mean 0.000
_refine_ls_structure_factor_coef Fsqd
_refine_ls_weighting_details 'calc w=1/[\s^2^(Fo^2^)+(0.0697P)^2^+5.6512P] where P=(Fo^2^+2Fc^2^)/3'
_refine_ls_weighting_scheme calc
_refine_ls_wR_factor_gt 0.1367
_refine_ls_wR_factor_ref 0.1455
_reflns_number_gt 13224
_reflns_number_total 15723
_reflns_threshold_expression >2sigma(I)
_cod_data_source_file cg100926g_si_003.cif
_cod_data_source_block 1
_cod_depositor_comments
;
The following automatic conversions were performed:

'_symmetry_cell_setting' value 'Monoclinic' changed to 'monoclinic'
according to /home/saulius/struct/CIF-dictionaries/cif_core.dic
dictionary named 'cif_core.dic' version 2.4.1 from 2010-06-29.

Automatic conversion script
Id: cif_fix_values 1715 2011-07-08 13:25:40Z adriana 
;
_cod_original_sg_symbol_H-M Cc
_cod_database_code 4500102

loop_
_symmetry_equiv_pos_as_xyz
'x, y, z'
'x, -y, z+1/2'
'x+1/2, y+1/2, z'
'x+1/2, -y+1/2, z+1/2'

loop_
_atom_site_label
_atom_site_type_symbol
_atom_site_fract_x
_atom_site_fract_y
_atom_site_fract_z
_atom_site_U_iso_or_equiv
_atom_site_adp_type
_atom_site_occupancy
_atom_site_symmetry_multiplicity
_atom_site_calc_flag
_atom_site_refinement_flags
Zn1 Zn 0.97213(4) 0.01103(5) 0.09387(3) 0.04735(19) Uani 1 1 d .
Zn2 Zn 0.88379(4) 0.20226(5) 0.13632(3) 0.04478(18) Uani 1 1 d .
Zn3 Zn 0.92952(4) 0.04177(5) 0.23111(3) 0.04645(18) Uani 1 1 d .
Zn4 Zn 1.04956(3) 0.17974(5) 0.16996(3) 0.04481(18) Uani 1 1 d .
Zn5 Zn 0.94014(4) 0.27098(5) 0.26563(3) 0.04763(18) Uani 1 1 d .
Zn6 Zn 0.78198(4) 0.16262(6) 0.24379(3) 0.0586(2) Uani 1 1 d .
Zn7 Zn 0.97898(4) 0.39118(5) 0.15787(3) 0.0531(2) Uani 1 1 d .
Zn8 Zn 1.06016(4) 0.12448(5) 0.30178(3) 0.0516(2) Uani 1 1 d .
S1 S 0.99805(11) -0.07933(16) 0.03320(10) 0.0748(6) Uani 1 1 d .
S2 S 0.91437(9) -0.04180(11) 0.16092(7) 0.0501(4) Uani 1 1 d .
S3 S 1.06663(8) 0.05774(11) 0.12561(6) 0.0468(4) Uani 1 1 d .
S4 S 0.92524(8) 0.13803(11) 0.06690(6) 0.0483(4) Uani 1 1 d .
S5 S 0.88229(9) 0.34992(11) 0.13237(7) 0.0493(4) Uani 1 1 d .
S6 S 0.79129(8) 0.14438(12) 0.15643(7) 0.0506(4) Uani 1 1 d .
S7 S 0.84633(8) 0.06341(12) 0.28273(7) 0.0532(4) Uani 1 1 d .
S8 S 1.01951(9) 0.00151(12) 0.27243(7) 0.0524(4) Uani 1 1 d .
S9 S 1.11450(8) 0.19370(11) 0.23913(7) 0.0498(4) Uani 1 1 d .
S10 S 1.04862(8) 0.30032(11) 0.12114(7) 0.0508(4) Uani 1 1 d .
S11 S 0.98427(9) 0.20948(11) 0.33603(7) 0.0510(4) Uani 1 1 d .
S12 S 0.99587(10) 0.38958(12) 0.24355(7) 0.0549(4) Uani 1 1 d .
S13 S 0.83650(9) 0.28969(13) 0.25950(7) 0.0546(4) Uani 1 1 d .
S14 S 0.68190(14) 0.16987(18) 0.26019(11) 0.0857(7) Uiso 1 1 d .
S15 S 0.95169(7) 0.17478(9) 0.20127(6) 0.0390(3) Uani 1 1 d .
N1 N 0.9940(4) 0.5082(4) 0.1311(3) 0.072(2) Uani 1 1 d .
N2 N 1.1167(3) 0.1085(4) 0.3621(3) 0.0587(15) Uani 1 1 d .
C1 C 0.9336(4) -0.1352(5) 0.0147(3) 0.061(2) Uani 1 1 d .
C2 C 0.9172(5) -0.1381(7) -0.0344(4) 0.080(3) Uani 1 1 d .
H2 H 0.9392 -0.1088 -0.0580 0.096 Uiso 1 1 calc R
C3 C 0.8680(7) -0.1850(9) -0.0488(5) 0.101(4) Uani 1 1 d .
H3 H 0.8574 -0.1864 -0.0822 0.121 Uiso 1 1 calc R
C4 C 0.8353(6) -0.2280(9) -0.0163(6) 0.101(4) Uani 1 1 d .
H4 H 0.8029 -0.2600 -0.0271 0.122 Uiso 1 1 calc R
C5 C 0.8492(7) -0.2248(8) 0.0313(6) 0.110(4) Uani 1 1 d .
H5 H 0.8258 -0.2535 0.0542 0.132 Uiso 1 1 calc R
C6 C 0.8995(5) -0.1784(6) 0.0480(4) 0.080(3) Uani 1 1 d .
H6 H 0.9092 -0.1773 0.0816 0.096 Uiso 1 1 calc R
C7 C 0.9473(5) -0.1391(5) 0.1796(3) 0.064(2) Uani 1 1 d .
C8 C 1.0086(5) -0.1501(5) 0.1824(4) 0.073(3) Uani 1 1 d .
H8 H 1.0347 -0.1080 0.1726 0.087 Uiso 1 1 calc R
C9 C 1.0309(7) -0.2256(7) 0.2000(5) 0.097(4) Uani 1 1 d .
H9 H 1.0722 -0.2352 0.2002 0.116 Uiso 1 1 calc R
C10 C 0.9922(10) -0.2862(7) 0.2171(5) 0.115(5) Uani 1 1 d .
H10 H 1.0071 -0.3342 0.2318 0.138 Uiso 1 1 calc R
C11 C 0.9320(10) -0.2749(8) 0.2120(6) 0.117(5) Uani 1 1 d .
H11 H 0.9059 -0.3178 0.2204 0.140 Uiso 1 1 calc R
C12 C 0.9092(6) -0.2019(6) 0.1950(4) 0.091(3) Uani 1 1 d .
H12 H 0.8677 -0.1941 0.1937 0.110 Uiso 1 1 calc R
C13 C 1.1103(3) 0.0906(5) 0.0733(3) 0.0530(17) Uani 1 1 d .
C14 C 1.1719(4) 0.0851(7) 0.0762(4) 0.080(3) Uani 1 1 d .
H14 H 1.1900 0.0634 0.1046 0.096 Uiso 1 1 calc R
C15 C 1.2069(6) 0.1119(9) 0.0371(7) 0.112(5) Uani 1 1 d .
H15 H 1.2485 0.1067 0.0391 0.135 Uiso 1 1 calc R
C16 C 1.1822(7) 0.1452(9) -0.0039(5) 0.102(4) Uani 1 1 d .
H16 H 1.2063 0.1629 -0.0300 0.123 Uiso 1 1 calc R
C17 C 1.1215(7) 0.1527(9) -0.0064(4) 0.105(4) Uani 1 1 d .
H17 H 1.1039 0.1772 -0.0342 0.125 Uiso 1 1 calc R
C18 C 1.0857(5) 0.1244(8) 0.0315(4) 0.083(3) Uani 1 1 d .
H18 H 1.0441 0.1285 0.0287 0.100 Uiso 1 1 calc R
C19 C 0.8641(4) 0.1138(5) 0.0263(3) 0.0540(17) Uani 1 1 d .
C20 C 0.8380(4) 0.0371(6) 0.0256(4) 0.071(2) Uani 1 1 d .
H20 H 0.8500 -0.0030 0.0483 0.085 Uiso 1 1 calc R
C21 C 0.7935(6) 0.0186(7) -0.0089(5) 0.093(3) Uani 1 1 d .
H21 H 0.7760 -0.0338 -0.0089 0.111 Uiso 1 1 calc R
C22 C 0.7752(7) 0.0764(10) -0.0426(5) 0.110(4) Uani 1 1 d .
H22 H 0.7464 0.0635 -0.0665 0.132 Uiso 1 1 calc R
C23 C 0.7999(7) 0.1525(11) -0.0405(5) 0.114(5) Uani 1 1 d .
H23 H 0.7865 0.1924 -0.0629 0.137 Uiso 1 1 calc R
C24 C 0.8443(6) 0.1749(6) -0.0068(4) 0.083(3) Uani 1 1 d .
H24 H 0.8602 0.2283 -0.0062 0.099 Uiso 1 1 calc R
C25 C 0.8809(4) 0.3769(5) 0.0681(3) 0.0589(19) Uani 1 1 d .
C26 C 0.9270(5) 0.3628(6) 0.0361(3) 0.073(2) Uani 1 1 d .
H26 H 0.9606 0.3341 0.0475 0.087 Uiso 1 1 calc R
C27 C 0.9258(6) 0.3894(7) -0.0123(4) 0.081(3) Uani 1 1 d .
H27 H 0.9590 0.3814 -0.0328 0.097 Uiso 1 1 calc R
C28 C 0.8756(8) 0.4274(9) -0.0302(4) 0.105(4) Uani 1 1 d .
H28 H 0.8731 0.4422 -0.0636 0.126 Uiso 1 1 calc R
C29 C 0.8290(8) 0.4437(10) 0.0009(5) 0.118(5) Uani 1 1 d .
H29 H 0.7963 0.4742 -0.0105 0.141 Uiso 1 1 calc R
C30 C 0.8299(5) 0.4151(8) 0.0500(4) 0.092(3) Uani 1 1 d .
H30 H 0.7963 0.4217 0.0703 0.110 Uiso 1 1 calc R
C31 C 0.7387(4) 0.2131(6) 0.1270(3) 0.0584(19) Uani 1 1 d .
C32 C 0.7168(4) 0.1912(8) 0.0806(4) 0.078(3) Uani 1 1 d .
H32 H 0.7303 0.1425 0.0657 0.093 Uiso 1 1 calc R
C33 C 0.6763(6) 0.2394(9) 0.0567(4) 0.092(3) Uani 1 1 d .
H33 H 0.6625 0.2240 0.0254 0.111 Uiso 1 1 calc R
C34 C 0.6556(5) 0.3103(9) 0.0782(5) 0.102(4) Uani 1 1 d .
H34 H 0.6282 0.3437 0.0614 0.122 Uiso 1 1 calc R
C35 C 0.6756(5) 0.3327(8) 0.1254(4) 0.088(3) Uani 1 1 d .
H35 H 0.6604 0.3797 0.1411 0.105 Uiso 1 1 calc R
C36 C 0.7182(4) 0.2839(6) 0.1484(4) 0.073(2) Uani 1 1 d .
H36 H 0.7333 0.2998 0.1792 0.088 Uiso 1 1 calc R
C37 C 0.8093(5) -0.0352(6) 0.2881(3) 0.072(3) Uani 1 1 d .
C38 C 0.8422(7) -0.1050(7) 0.2950(6) 0.106(4) Uani 1 1 d .
H38 H 0.8839 -0.1012 0.2960 0.127 Uiso 1 1 calc R
C39 C 0.8157(11) -0.1804(9) 0.3004(7) 0.139(7) Uani 1 1 d .
H39 H 0.8390 -0.2278 0.3051 0.167 Uiso 1 1 calc R
C40 C 0.7540(12) -0.1860(12) 0.2990(6) 0.149(9) Uani 1 1 d .
H40 H 0.7351 -0.2370 0.3033 0.179 Uiso 1 1 calc R
C41 C 0.7212(10) -0.1170(15) 0.2914(8) 0.163(9) Uani 1 1 d .
H41 H 0.6795 -0.1212 0.2903 0.196 Uiso 1 1 calc R
C42 C 0.7476(6) -0.0397(9) 0.2854(5) 0.109(4) Uani 1 1 d .
H42 H 0.7244 0.0074 0.2796 0.131 Uiso 1 1 calc R
C43 C 1.0014(5) -0.0580(5) 0.3271(3) 0.065(2) Uani 1 1 d .
C44 C 1.0263(8) -0.1341(7) 0.3315(5) 0.116(5) Uani 1 1 d .
H44 H 1.0519 -0.1544 0.3070 0.139 Uiso 1 1 calc R
C45 C 1.0133(9) -0.1816(12) 0.3733(8) 0.135(6) Uiso 1 1 d .
H45 H 1.0305 -0.2339 0.3766 0.162 Uiso 1 1 calc R
C46 C 0.9760(9) -0.1534(9) 0.4093(6) 0.139(6) Uani 1 1 d .
H46 H 0.9658 -0.1876 0.4358 0.167 Uiso 1 1 calc R
C47 C 0.9535(7) -0.0753(8) 0.4067(4) 0.107(4) Uani 1 1 d .
H47 H 0.9308 -0.0537 0.4326 0.128 Uiso 1 1 calc R
C48 C 0.9654(5) -0.0273(6) 0.3638(4) 0.078(3) Uani 1 1 d .
H48 H 0.9487 0.0253 0.3606 0.093 Uiso 1 1 calc R
C49 C 1.1783(4) 0.1353(5) 0.2179(3) 0.0561(18) Uani 1 1 d .
C50 C 1.2223(4) 0.1804(7) 0.1932(4) 0.079(3) Uani 1 1 d .
H50 H 1.2192 0.2376 0.1892 0.094 Uiso 1 1 calc R
C51 C 1.2708(5) 0.1369(9) 0.1749(5) 0.095(3) Uani 1 1 d .
H51 H 1.3001 0.1666 0.1579 0.114 Uiso 1 1 calc R
C52 C 1.2786(5) 0.0552(10) 0.1799(4) 0.096(4) Uani 1 1 d .
H52 H 1.3124 0.0288 0.1671 0.115 Uiso 1 1 calc R
C53 C 1.2355(6) 0.0120(8) 0.2045(5) 0.096(4) Uani 1 1 d .
H53 H 1.2393 -0.0452 0.2075 0.115 Uiso 1 1 calc R
C54 C 1.1851(5) 0.0514(6) 0.2253(4) 0.073(2) Uani 1 1 d .
H54 H 1.1571 0.0215 0.2437 0.087 Uiso 1 1 calc R
C55 C 1.1221(4) 0.3451(5) 0.1219(3) 0.068(2) Uani 1 1 d D
C56 C 1.1552(7) 0.3349(11) 0.0813(6) 0.133(6) Uani 1 1 d D
H56 H 1.1402 0.3045 0.0546 0.160 Uiso 1 1 calc R
C57 C 1.2129(10) 0.3700(15) 0.0788(9) 0.194(10) Uiso 1 1 d D
H57 H 1.2356 0.3638 0.0501 0.232 Uiso 1 1 calc R
C58 C 1.2362(7) 0.4132(14) 0.1179(7) 0.161(8) Uani 1 1 d D
H58 H 1.2741 0.4374 0.1157 0.194 Uiso 1 1 calc R
C59 C 1.2035(6) 0.4200(9) 0.1593(6) 0.125(6) Uani 1 1 d D
H59 H 1.2188 0.4483 0.1866 0.150 Uiso 1 1 calc R
C60 C 1.1461(5) 0.3844(8) 0.1614(5) 0.100(4) Uani 1 1 d D
H60 H 1.1241 0.3879 0.1906 0.120 Uiso 1 1 calc R
C61 C 1.0217(4) 0.2884(6) 0.3720(3) 0.062(2) Uani 1 1 d .
C62 C 1.0764(5) 0.3223(7) 0.3577(4) 0.088(3) Uani 1 1 d .
H62 H 1.0939 0.3080 0.3275 0.105 Uiso 1 1 calc R
C63 C 1.1040(7) 0.3771(9) 0.3890(5) 0.109(4) Uani 1 1 d .
H63 H 1.1417 0.3982 0.3809 0.131 Uiso 1 1 calc R
C64 C 1.0775(10) 0.4009(10) 0.4311(6) 0.138(6) Uani 1 1 d .
H64 H 1.0970 0.4386 0.4517 0.166 Uiso 1 1 calc R
C65 C 1.0230(9) 0.3715(9) 0.4445(5) 0.123(6) Uani 1 1 d .
H65 H 1.0050 0.3889 0.4739 0.147 Uiso 1 1 calc R
C66 C 0.9947(7) 0.3157(8) 0.4141(4) 0.097(4) Uani 1 1 d .
H66 H 0.9565 0.2963 0.4224 0.117 Uiso 1 1 calc R
C67 C 0.9546(4) 0.4698(5) 0.2745(3) 0.0563(19) Uani 1 1 d .
C68 C 0.8980(5) 0.4953(5) 0.2607(3) 0.067(2) Uani 1 1 d .
H68 H 0.8804 0.4725 0.2324 0.080 Uiso 1 1 calc R
C69 C 0.8668(5) 0.5535(6) 0.2876(4) 0.076(3) Uani 1 1 d .
H69 H 0.8275 0.5672 0.2789 0.091 Uiso 1 1 calc R
C70 C 0.8940(6) 0.5913(6) 0.3274(3) 0.080(3) Uani 1 1 d .
H70 H 0.8740 0.6326 0.3450 0.096 Uiso 1 1 calc R
C71 C 0.9500(6) 0.5682(8) 0.3407(4) 0.093(3) Uani 1 1 d .
H71 H 0.9683 0.5931 0.3679 0.112 Uiso 1 1 calc R
C72 C 0.9810(5) 0.5077(7) 0.3143(4) 0.083(3) Uani 1 1 d .
H72 H 1.0198 0.4928 0.3238 0.099 Uiso 1 1 calc R
C73 C 0.8053(4) 0.3390(5) 0.3130(3) 0.063(2) Uani 1 1 d .
C74 C 0.7453(6) 0.3624(8) 0.3123(5) 0.099(4) Uani 1 1 d .
H74 H 0.7208 0.3498 0.2853 0.119 Uiso 1 1 calc R
C75 C 0.7224(8) 0.4059(9) 0.3538(7) 0.133(7) Uani 1 1 d .
H75 H 0.6822 0.4221 0.3542 0.160 Uiso 1 1 calc R
C76 C 0.7585(11) 0.4245(9) 0.3931(6) 0.133(7) Uani 1 1 d .
H76 H 0.7430 0.4535 0.4201 0.160 Uiso 1 1 calc R
C77 C 0.8173(9) 0.4004(8) 0.3930(4) 0.113(5) Uani 1 1 d .
H77 H 0.8416 0.4130 0.4201 0.136 Uiso 1 1 calc R
C78 C 0.8412(6) 0.3581(6) 0.3537(3) 0.080(3) Uani 1 1 d .
H78 H 0.8814 0.3421 0.3542 0.097 Uiso 1 1 calc R
C79 C 0.6731(4) 0.1516(5) 0.3247(3) 0.0620(19) Uiso 1 1 d .
C80 C 0.7180(5) 0.1572(10) 0.3592(4) 0.099(4) Uani 1 1 d .
H80 H 0.7567 0.1709 0.3491 0.119 Uiso 1 1 calc R
C81 C 0.7068(7) 0.1427(9) 0.4083(5) 0.103(4) Uani 1 1 d .
H81 H 0.7387 0.1449 0.4306 0.123 Uiso 1 1 calc R
C82 C 0.6524(6) 0.1259(8) 0.4253(4) 0.094(3) Uani 1 1 d .
H82 H 0.6457 0.1194 0.4592 0.113 Uiso 1 1 calc R
C83 C 0.6058(8) 0.1180(9) 0.3917(6) 0.119(5) Uiso 1 1 d .
H83 H 0.5673 0.1032 0.4019 0.143 Uiso 1 1 calc R
C84 C 0.6186(5) 0.1332(9) 0.3413(4) 0.095(4) Uani 1 1 d .
H84 H 0.5873 0.1301 0.3185 0.114 Uiso 1 1 calc R
C85 C 0.9534(8) 0.5523(7) 0.1094(5) 0.103(4) Uani 1 1 d .
H85 H 0.9145 0.5311 0.1086 0.124 Uiso 1 1 calc R
C86 C 0.9630(11) 0.6287(8) 0.0871(6) 0.141(7) Uani 1 1 d .
H86 H 0.9324 0.6582 0.0714 0.169 Uiso 1 1 calc R
C87 C 1.0194(11) 0.6570(10) 0.0901(6) 0.154(9) Uani 1 1 d .
H87 H 1.0294 0.7032 0.0711 0.185 Uiso 1 1 calc R
C88 C 1.0636(10) 0.6225(13) 0.1191(8) 0.145(6) Uiso 1 1 d .
H88 H 1.0997 0.6488 0.1267 0.174 Uiso 1 1 calc R
C89 C 1.0477(7) 0.5419(8) 0.1360(8) 0.138(7) Uani 1 1 d .
H89 H 1.0774 0.5107 0.1518 0.166 Uiso 1 1 calc R
C90 C 1.1740(5) 0.1301(7) 0.3591(4) 0.076(3) Uani 1 1 d .
H90 H 1.1906 0.1402 0.3279 0.091 Uiso 1 1 calc R
C91 C 1.2101(6) 0.1383(10) 0.4006(5) 0.104(4) Uani 1 1 d .
H91 H 1.2501 0.1543 0.3977 0.125 Uiso 1 1 calc R
C92 C 1.1857(6) 0.1225(9) 0.4453(4) 0.101(4) Uani 1 1 d .
H92 H 1.2079 0.1309 0.4741 0.121 Uiso 1 1 calc R
C93 C 1.1274(6) 0.0938(13) 0.4480(4) 0.130(6) Uani 1 1 d .
H93 H 1.1107 0.0779 0.4782 0.156 Uiso 1 1 calc R
C94 C 1.0956(5) 0.0895(10) 0.4061(4) 0.100(4) Uani 1 1 d .
H94 H 1.0558 0.0719 0.4082 0.119 Uiso 1 1 calc R

loop_
_atom_site_aniso_label
_atom_site_aniso_U_11
_atom_site_aniso_U_22
_atom_site_aniso_U_33
_atom_site_aniso_U_23
_atom_site_aniso_U_13
_atom_site_aniso_U_12
Zn1 0.0472(4) 0.0493(4) 0.0455(4) -0.0016(3) -0.0018(3) -0.0022(3)
Zn2 0.0430(4) 0.0497(4) 0.0416(4) 0.0006(3) -0.0002(3) -0.0025(3)
Zn3 0.0474(4) 0.0471(4) 0.0448(4) 0.0028(3) 0.0013(3) -0.0086(3)
Zn4 0.0390(4) 0.0508(4) 0.0447(4) -0.0001(3) 0.0028(3) -0.0058(3)
Zn5 0.0495(4) 0.0508(4) 0.0426(4) -0.0039(3) 0.0016(3) -0.0028(3)
Zn6 0.0447(4) 0.0799(6) 0.0513(5) 0.0057(4) 0.0051(4) -0.0024(4)
Zn7 0.0582(5) 0.0497(4) 0.0514(4) 0.0017(3) 0.0040(4) -0.0059(4)
Zn8 0.0484(5) 0.0583(5) 0.0482(4) -0.0002(3) -0.0044(4) -0.0078(4)
S1 0.0583(12) 0.0841(15) 0.0821(15) -0.0358(12) 0.0056(11) -0.0020(11)
S2 0.0538(10) 0.0490(9) 0.0473(9) 0.0004(7) -0.0022(8) -0.0111(8)
S3 0.0434(9) 0.0500(9) 0.0472(9) -0.0020(6) 0.0001(7) -0.0027(7)
S4 0.0488(9) 0.0532(9) 0.0430(8) -0.0006(7) 0.0002(7) 0.0008(7)
S5 0.0523(10) 0.0486(9) 0.0470(9) 0.0041(7) 0.0007(8) 0.0011(8)
S6 0.0432(9) 0.0587(10) 0.0499(9) 0.0014(7) -0.0016(7) -0.0057(8)
S7 0.0464(9) 0.0586(10) 0.0546(10) 0.0057(7) 0.0055(8) -0.0112(8)
S8 0.0548(10) 0.0528(9) 0.0495(9) 0.0029(7) -0.0064(8) -0.0053(8)
S9 0.0424(9) 0.0576(10) 0.0493(9) -0.0025(7) -0.0011(7) -0.0086(7)
S10 0.0472(9) 0.0534(9) 0.0520(9) 0.0060(7) 0.0048(8) -0.0042(8)
S11 0.0521(10) 0.0583(10) 0.0426(8) -0.0012(7) -0.0016(8) -0.0055(8)
S12 0.0605(11) 0.0546(10) 0.0497(9) -0.0038(7) 0.0003(8) -0.0106(8)
S13 0.0506(10) 0.0678(11) 0.0455(9) -0.0073(8) 0.0072(8) 0.0031(8)
S15 0.0361(7) 0.0439(7) 0.0371(7) 0.0004(6) 0.0015(6) -0.0046(6)
N1 0.085(5) 0.042(3) 0.091(5) -0.002(3) 0.020(4) -0.012(4)
N2 0.052(4) 0.068(4) 0.055(4) 0.004(3) -0.006(3) -0.001(3)
C1 0.057(5) 0.067(5) 0.060(5) -0.013(4) -0.009(4) 0.013(4)
C2 0.070(6) 0.101(7) 0.070(6) -0.021(5) 0.005(5) 0.004(5)
C3 0.104(9) 0.122(9) 0.077(7) -0.042(7) -0.025(7) 0.011(8)
C4 0.076(7) 0.117(10) 0.110(10) -0.022(8) 0.004(7) -0.016(7)
C5 0.128(12) 0.094(8) 0.109(10) -0.006(7) -0.009(8) -0.040(8)
C6 0.086(7) 0.079(6) 0.076(6) -0.003(5) -0.014(6) -0.006(5)
C7 0.091(7) 0.048(4) 0.051(4) 0.006(3) -0.014(4) -0.011(4)
C8 0.100(8) 0.049(4) 0.069(5) 0.002(4) -0.006(5) 0.005(4)
C9 0.115(10) 0.074(7) 0.101(8) 0.000(6) -0.024(7) 0.031(6)
C10 0.202(18) 0.066(7) 0.078(7) 0.028(5) -0.017(10) 0.008(9)
C11 0.169(16) 0.072(7) 0.109(10) 0.033(6) -0.001(11) -0.020(9)
C12 0.115(9) 0.061(5) 0.098(8) 0.014(5) 0.012(7) -0.025(6)
C13 0.052(4) 0.053(4) 0.055(4) -0.008(3) 0.010(3) -0.010(3)
C14 0.045(4) 0.103(7) 0.091(7) -0.002(5) 0.007(5) -0.002(5)
C15 0.062(7) 0.130(11) 0.144(13) -0.025(9) 0.038(8) -0.014(7)
C16 0.102(9) 0.136(10) 0.070(7) -0.017(7) 0.039(7) -0.043(8)
C17 0.105(10) 0.143(11) 0.066(6) 0.014(6) 0.019(6) -0.031(8)
C18 0.060(5) 0.133(9) 0.057(5) 0.007(5) 0.005(4) -0.025(6)
C19 0.051(4) 0.065(4) 0.047(4) -0.006(3) -0.009(3) 0.010(3)
C20 0.055(5) 0.059(5) 0.099(7) -0.008(4) -0.022(5) 0.004(4)
C21 0.091(8) 0.080(7) 0.106(8) -0.017(6) -0.034(7) -0.013(6)
C22 0.107(10) 0.110(10) 0.113(10) -0.025(8) -0.051(8) 0.005(8)
C23 0.115(11) 0.150(13) 0.078(8) 0.019(8) -0.039(8) 0.035(10)
C24 0.108(8) 0.066(5) 0.074(6) 0.008(4) -0.033(6) 0.016(5)
C25 0.072(5) 0.055(4) 0.051(4) 0.008(3) -0.009(4) -0.002(4)
C26 0.088(7) 0.085(6) 0.044(4) 0.018(4) 0.006(4) 0.008(5)
C27 0.097(8) 0.089(7) 0.057(5) 0.013(4) 0.006(5) -0.001(6)
C28 0.137(12) 0.122(10) 0.057(6) 0.015(6) -0.029(8) -0.001(9)
C29 0.138(13) 0.140(12) 0.075(8) 0.020(7) -0.028(9) 0.024(10)
C30 0.076(7) 0.136(10) 0.063(6) 0.013(6) -0.014(5) 0.004(7)
C31 0.040(4) 0.082(5) 0.053(4) 0.010(4) -0.004(3) 0.000(4)
C32 0.055(5) 0.117(8) 0.061(5) -0.001(5) -0.010(4) -0.009(5)
C33 0.097(8) 0.116(9) 0.064(6) 0.013(6) -0.017(6) 0.014(7)
C34 0.062(6) 0.132(11) 0.112(10) 0.053(8) -0.022(6) 0.008(7)
C35 0.069(6) 0.107(8) 0.087(7) 0.024(6) 0.009(5) 0.035(6)
C36 0.064(6) 0.083(6) 0.072(6) 0.008(4) -0.021(5) 0.003(5)
C37 0.085(6) 0.077(6) 0.053(4) 0.006(4) 0.003(4) -0.049(5)
C38 0.110(9) 0.070(7) 0.137(11) 0.029(7) -0.010(8) -0.038(6)
C39 0.21(2) 0.077(8) 0.129(12) 0.022(8) -0.009(13) -0.032(11)
C40 0.23(2) 0.111(12) 0.105(10) 0.008(8) 0.000(12) -0.117(15)
C41 0.155(17) 0.167(18) 0.167(17) -0.021(14) 0.038(14) -0.115(16)
C42 0.091(8) 0.123(10) 0.114(10) 0.000(8) 0.016(7) -0.049(8)
C43 0.081(6) 0.059(5) 0.056(4) 0.003(3) -0.007(4) -0.014(4)
C44 0.205(16) 0.065(6) 0.078(7) 0.013(5) 0.036(9) 0.031(8)
C46 0.210(19) 0.099(10) 0.107(10) 0.063(8) 0.000(11) -0.003(10)
C47 0.153(12) 0.100(9) 0.067(6) 0.009(5) 0.027(7) -0.024(8)
C48 0.091(7) 0.071(5) 0.071(6) 0.011(4) 0.005(5) -0.008(5)
C49 0.048(4) 0.069(5) 0.051(4) -0.009(3) -0.005(3) -0.007(3)
C50 0.054(5) 0.098(7) 0.083(6) -0.001(5) 0.009(5) -0.003(5)
C51 0.063(6) 0.133(10) 0.088(8) 0.001(7) 0.001(6) 0.012(7)
C52 0.064(6) 0.152(12) 0.072(6) -0.009(7) -0.010(5) 0.035(7)
C53 0.089(8) 0.085(7) 0.113(9) -0.008(6) -0.030(8) 0.028(6)
C54 0.070(6) 0.069(5) 0.079(6) 0.006(4) 0.001(5) 0.004(4)
C55 0.057(5) 0.062(5) 0.085(6) 0.001(4) 0.008(4) -0.016(4)
C56 0.112(10) 0.164(13) 0.125(11) -0.051(10) 0.058(9) -0.083(10)
C58 0.084(9) 0.23(2) 0.173(17) 0.003(15) 0.036(11) -0.078(12)
C59 0.113(11) 0.121(10) 0.142(13) 0.021(9) -0.045(10) -0.070(9)
C60 0.070(7) 0.127(10) 0.105(8) 0.029(7) -0.010(6) -0.039(7)
C61 0.062(5) 0.076(5) 0.046(4) -0.002(3) -0.013(4) -0.008(4)
C62 0.078(7) 0.099(7) 0.087(7) -0.032(6) -0.007(6) -0.013(6)
C63 0.094(9) 0.124(10) 0.109(10) -0.030(8) -0.034(8) -0.031(7)
C64 0.188(19) 0.124(12) 0.102(10) -0.046(9) -0.028(12) -0.048(12)
C65 0.175(16) 0.119(11) 0.074(7) -0.032(7) 0.015(9) -0.051(11)
C66 0.127(11) 0.101(8) 0.065(6) -0.017(5) 0.011(6) -0.023(7)
C67 0.069(5) 0.053(4) 0.046(4) -0.003(3) 0.004(4) -0.016(4)
C68 0.084(6) 0.059(5) 0.058(5) -0.001(3) -0.007(4) 0.002(4)
C69 0.086(7) 0.067(5) 0.075(6) 0.008(4) -0.006(5) 0.010(5)
C70 0.123(10) 0.069(5) 0.049(5) -0.004(4) 0.008(5) 0.003(6)
C71 0.106(9) 0.099(8) 0.075(7) -0.033(6) -0.005(6) -0.004(7)
C72 0.086(7) 0.082(6) 0.081(6) -0.026(5) -0.017(6) 0.002(5)
C73 0.081(6) 0.055(4) 0.054(4) 0.006(3) 0.023(4) 0.005(4)
C74 0.087(8) 0.112(9) 0.097(8) -0.019(6) 0.033(7) 0.016(6)
C75 0.136(13) 0.112(10) 0.152(15) -0.002(10) 0.095(12) 0.035(9)
C76 0.22(2) 0.092(9) 0.093(10) -0.010(7) 0.073(12) 0.009(11)
C77 0.196(17) 0.091(8) 0.053(5) -0.002(5) 0.024(8) 0.011(9)
C78 0.129(9) 0.059(5) 0.054(5) -0.004(4) 0.008(5) 0.011(5)
C80 0.054(5) 0.178(13) 0.066(6) 0.022(7) 0.006(5) -0.012(6)
C81 0.116(11) 0.119(10) 0.073(7) 0.019(6) -0.010(7) -0.011(8)
C82 0.095(9) 0.125(9) 0.064(6) 0.004(6) 0.005(6) 0.001(7)
C84 0.064(6) 0.163(11) 0.059(5) 0.014(6) 0.017(5) 0.001(6)
C85 0.142(12) 0.061(6) 0.108(9) 0.006(5) -0.019(8) -0.015(7)
C86 0.23(2) 0.071(8) 0.121(12) 0.017(7) -0.054(13) -0.003(10)
C87 0.25(2) 0.108(11) 0.104(10) 0.005(8) 0.047(13) -0.093(14)
C89 0.104(10) 0.061(6) 0.25(2) 0.016(9) 0.025(12) -0.015(6)
C90 0.064(6) 0.101(7) 0.063(5) 0.008(5) -0.014(4) -0.012(5)
C91 0.073(7) 0.157(12) 0.083(8) -0.009(7) -0.012(6) -0.012(7)
C92 0.078(7) 0.155(11) 0.071(7) -0.035(7) -0.031(6) 0.016(8)
C93 0.082(8) 0.26(2) 0.044(5) 0.016(8) 0.005(5) 0.010(10)
C94 0.066(6) 0.177(13) 0.055(5) 0.018(6) 0.009(5) 0.002(7)

loop_
_atom_type_symbol
_atom_type_description
_atom_type_scat_dispersion_real
_atom_type_scat_dispersion_imag
_atom_type_scat_source
C C 0.0033 0.0016 'International Tables Vol C Tables 4.2.6.8 and 6.1.1.4'
H H 0.0000 0.0000 'International Tables Vol C Tables 4.2.6.8 and 6.1.1.4'
N N 0.0061 0.0033 'International Tables Vol C Tables 4.2.6.8 and 6.1.1.4'
S S 0.1246 0.1234 'International Tables Vol C Tables 4.2.6.8 and 6.1.1.4'
Zn Zn 0.2839 1.4301 'International Tables Vol C Tables 4.2.6.8 and 6.1.1.4'

loop_
_geom_angle_atom_site_label_1
_geom_angle_atom_site_label_2
_geom_angle_atom_site_label_3
_geom_angle
S1 Zn1 S2 117.18(9)
S1 Zn1 S3 103.67(8)
S2 Zn1 S3 108.47(7)
S1 Zn1 S4 116.04(9)
S2 Zn1 S4 107.44(7)
S3 Zn1 S4 102.75(7)
S6 Zn2 S4 111.12(7)
S6 Zn2 S15 108.59(7)
S4 Zn2 S15 105.05(7)
S6 Zn2 S5 113.52(8)
S4 Zn2 S5 114.43(7)
S15 Zn2 S5 103.31(7)
S15 Zn3 S7 103.55(7)
S15 Zn3 S2 106.19(6)
S7 Zn3 S2 116.84(8)
S15 Zn3 S8 103.47(7)
S7 Zn3 S8 115.29(7)
S2 Zn3 S8 109.92(8)
S3 Zn4 S15 107.97(6)
S3 Zn4 S10 114.35(7)
S15 Zn4 S10 102.89(7)
S3 Zn4 S9 112.58(7)
S15 Zn4 S9 106.66(6)
S10 Zn4 S9 111.57(7)
S13 Zn5 S15 98.19(7)
S13 Zn5 S11 121.54(7)
S15 Zn5 S11 105.80(7)
S13 Zn5 S12 113.45(8)
S15 Zn5 S12 106.99(7)
S11 Zn5 S12 109.05(8)
S14 Zn6 S6 106.54(10)
S14 Zn6 S7 122.38(9)
S6 Zn6 S7 107.40(8)
S14 Zn6 S13 114.44(10)
S6 Zn6 S13 103.51(7)
S7 Zn6 S13 100.95(8)
N1 Zn7 S12 109.4(3)
N1 Zn7 S10 108.5(2)
S12 Zn7 S10 107.67(8)
N1 Zn7 S5 107.9(3)
S12 Zn7 S5 115.53(7)
S10 Zn7 S5 107.67(7)
N2 Zn8 S8 113.5(2)
N2 Zn8 S9 108.0(2)
S8 Zn8 S9 111.12(7)
N2 Zn8 S11 101.5(2)
S8 Zn8 S11 110.53(8)
S9 Zn8 S11 111.87(7)
C1 S1 Zn1 109.0(3)
C7 S2 Zn3 102.5(3)
C7 S2 Zn1 107.7(3)
Zn3 S2 Zn1 109.27(7)
C13 S3 Zn4 104.0(2)
C13 S3 Zn1 106.8(3)
Zn4 S3 Zn1 107.77(8)
C19 S4 Zn2 106.7(3)
C19 S4 Zn1 109.1(3)
Zn2 S4 Zn1 107.87(7)
C25 S5 Zn7 103.3(3)
C25 S5 Zn2 106.6(3)
Zn7 S5 Zn2 104.86(8)
C31 S6 Zn2 103.1(3)
C31 S6 Zn6 107.7(3)
Zn2 S6 Zn6 105.01(8)
C37 S7 Zn3 106.2(4)
C37 S7 Zn6 110.7(4)
Zn3 S7 Zn6 108.19(8)
C43 S8 Zn8 105.3(3)
C43 S8 Zn3 109.8(3)
Zn8 S8 Zn3 104.72(8)
C49 S9 Zn8 112.7(3)
C49 S9 Zn4 100.4(3)
Zn8 S9 Zn4 101.89(7)
C55 S10 Zn4 108.6(3)
C55 S10 Zn7 110.3(3)
Zn4 S10 Zn7 106.57(7)
C61 S11 Zn5 109.2(3)
C61 S11 Zn8 106.8(3)
Zn5 S11 Zn8 103.10(7)
C67 S12 Zn7 111.7(3)
C67 S12 Zn5 101.4(3)
Zn7 S12 Zn5 100.04(7)
C73 S13 Zn5 112.6(3)
C73 S13 Zn6 108.8(3)
Zn5 S13 Zn6 113.51(8)
C79 S14 Zn6 107.0(3)
Zn4 S15 Zn5 110.36(7)
Zn4 S15 Zn3 110.59(7)
Zn5 S15 Zn3 109.18(7)
Zn4 S15 Zn2 108.81(6)
Zn5 S15 Zn2 110.84(7)
Zn3 S15 Zn2 107.01(7)
C85 N1 C89 116.9(11)
C85 N1 Zn7 123.6(8)
C89 N1 Zn7 119.5(9)
C94 N2 C90 117.5(9)
C94 N2 Zn8 121.5(7)
C90 N2 Zn8 120.2(6)
C6 C1 C2 117.9(9)
C6 C1 S1 121.7(7)
C2 C1 S1 120.4(8)
C1 C2 C3 119.9(11)
C1 C2 H2 120.1
C3 C2 H2 120.1
C4 C3 C2 122.1(12)
C4 C3 H3 118.9
C2 C3 H3 118.9
C5 C4 C3 119.3(13)
C5 C4 H4 120.4
C3 C4 H4 120.4
C4 C5 C6 120.9(14)
C4 C5 H5 119.5
C6 C5 H5 119.5
C1 C6 C5 119.9(11)
C1 C6 H6 120.0
C5 C6 H6 120.0
C8 C7 C12 119.8(9)
C8 C7 S2 122.0(7)
C12 C7 S2 118.1(9)
C7 C8 C9 118.8(10)
C7 C8 H8 120.6
C9 C8 H8 120.6
C10 C9 C8 120.5(14)
C10 C9 H9 119.8
C8 C9 H9 119.8
C11 C10 C9 119.1(11)
C11 C10 H10 120.4
C9 C10 H10 120.4
C10 C11 C12 121.2(13)
C10 C11 H11 119.4
C12 C11 H11 119.4
C11 C12 C7 120.3(14)
C11 C12 H12 119.9
C7 C12 H12 119.9
C18 C13 C14 118.1(8)
C18 C13 S3 123.4(7)
C14 C13 S3 118.5(7)
C13 C14 C15 119.9(11)
C13 C14 H14 120.0
C15 C14 H14 120.0
C16 C15 C14 121.4(12)
C16 C15 H15 119.3
C14 C15 H15 119.3
C15 C16 C17 118.9(11)
C15 C16 H16 120.6
C17 C16 H16 120.6
C16 C17 C18 120.7(12)
C16 C17 H17 119.6
C18 C17 H17 119.6
C13 C18 C17 120.9(11)
C13 C18 H18 119.5
C17 C18 H18 119.5
C20 C19 C24 119.6(8)
C20 C19 S4 122.0(6)
C24 C19 S4 118.4(7)
C19 C20 C21 120.5(9)
C19 C20 H20 119.7
C21 C20 H20 119.7
C22 C21 C20 120.7(11)
C22 C21 H21 119.6
C20 C21 H21 119.6
C23 C22 C21 118.2(11)
C23 C22 H22 120.9
C21 C22 H22 120.9
C22 C23 C24 123.7(11)
C22 C23 H23 118.2
C24 C23 H23 118.2
C23 C24 C19 117.2(11)
C23 C24 H24 121.4
C19 C24 H24 121.4
C26 C25 C30 118.2(8)
C26 C25 S5 124.2(7)
C30 C25 S5 117.6(7)
C25 C26 C27 122.4(10)
C25 C26 H26 118.8
C27 C26 H26 118.8
C28 C27 C26 119.5(11)
C28 C27 H27 120.3
C26 C27 H27 120.3
C29 C28 C27 119.6(10)
C29 C28 H28 120.2
C27 C28 H28 120.2
C28 C29 C30 120.7(13)
C28 C29 H29 119.7
C30 C29 H29 119.7
C25 C30 C29 119.3(12)
C25 C30 H30 120.4
C29 C30 H30 120.3
C36 C31 C32 118.7(9)
C36 C31 S6 123.3(7)
C32 C31 S6 118.0(8)
C33 C32 C31 121.1(11)
C33 C32 H32 119.5
C31 C32 H32 119.5
C32 C33 C34 120.2(11)
C32 C33 H33 119.9
C34 C33 H33 119.9
C33 C34 C35 119.9(10)
C33 C34 H34 120.0
C35 C34 H34 120.0
C36 C35 C34 118.7(11)
C36 C35 H35 120.7
C34 C35 H35 120.7
C31 C36 C35 121.2(10)
C31 C36 H36 119.4
C35 C36 H36 119.4
C38 C37 C42 120.1(10)
C38 C37 S7 119.9(8)
C42 C37 S7 120.0(10)
C37 C38 C39 121.6(15)
C37 C38 H38 119.2
C39 C38 H38 119.2
C38 C39 C40 119.2(17)
C38 C39 H39 120.4
C40 C39 H39 120.4
C41 C40 C39 119.4(13)
C41 C40 H40 120.3
C39 C40 H40 120.3
C40 C41 C42 122.1(19)
C40 C41 H41 119.0
C42 C41 H41 118.9
C37 C42 C41 117.6(18)
C37 C42 H42 121.2
C41 C42 H42 121.2
C44 C43 C48 120.3(9)
C44 C43 S8 117.5(8)
C48 C43 S8 122.1(7)
C43 C44 C45 119.0(14)
C43 C44 H44 120.5
C45 C44 H44 120.5
C46 C45 C44 121.5(16)
C46 C45 H45 119.3
C44 C45 H45 119.3
C45 C46 C47 120.1(13)
C45 C46 H46 120.0
C47 C46 H46 120.0
C46 C47 C48 118.6(13)
C46 C47 H47 120.7
C48 C47 H47 120.7
C43 C48 C47 120.3(10)
C43 C48 H48 119.9
C47 C48 H48 119.9
C54 C49 C50 120.4(9)
C54 C49 S9 123.7(7)
C50 C49 S9 115.9(7)
C51 C50 C49 117.3(11)
C51 C50 H50 121.4
C49 C50 H50 121.4
C52 C51 C50 124.6(13)
C52 C51 H51 117.7
C50 C51 H51 117.7
C51 C52 C53 117.5(11)
C51 C52 H52 121.3
C53 C52 H52 121.3
C52 C53 C54 121.9(11)
C52 C53 H53 119.1
C54 C53 H53 119.1
C49 C54 C53 118.2(10)
C49 C54 H54 120.9
C53 C54 H54 120.9
C56 C55 C60 119.2(10)
C56 C55 S10 116.6(8)
C60 C55 S10 124.1(8)
C55 C56 C57 119.7(15)
C55 C56 H56 120.1
C57 C56 H56 120.1
C58 C57 C56 121(2)
C58 C57 H57 119.5
C56 C57 H57 119.5
C59 C58 C57 118.6(15)
C59 C58 H58 120.7
C57 C58 H58 120.7
C58 C59 C60 119.7(13)
C58 C59 H59 120.1
C60 C59 H59 120.1
C55 C60 C59 121.5(12)
C55 C60 H60 119.3
C59 C60 H60 119.3
C66 C61 C62 119.7(9)
C66 C61 S11 118.2(8)
C62 C61 S11 122.1(7)
C63 C62 C61 118.3(12)
C63 C62 H62 120.8
C61 C62 H62 120.8
C64 C63 C62 120.8(14)
C64 C63 H63 119.6
C62 C63 H63 119.6
C63 C64 C65 121.6(12)
C63 C64 H64 119.2
C65 C64 H64 119.2
C64 C65 C66 118.8(13)
C64 C65 H65 120.6
C66 C65 H65 120.6
C61 C66 C65 120.6(13)
C61 C66 H66 119.7
C65 C66 H66 119.7
C72 C67 C68 118.1(8)
C72 C67 S12 117.9(8)
C68 C67 S12 124.0(6)
C67 C68 C69 121.6(8)
C67 C68 H68 119.2
C69 C68 H68 119.2
C70 C69 C68 119.5(10)
C70 C69 H69 120.3
C68 C69 H69 120.3
C71 C70 C69 119.4(10)
C71 C70 H70 120.3
C69 C70 H70 120.3
C70 C71 C72 121.1(10)
C70 C71 H71 119.4
C72 C71 H71 119.4
C67 C72 C71 120.2(11)
C67 C72 H72 119.9
C71 C72 H72 119.9
C74 C73 C78 120.1(9)
C74 C73 S13 118.9(8)
C78 C73 S13 120.8(8)
C73 C74 C75 118.1(14)
C73 C74 H74 121.0
C75 C74 H74 121.0
C76 C75 C74 120.7(15)
C76 C75 H75 119.6
C74 C75 H75 119.6
C77 C76 C75 120.0(13)
C77 C76 H76 120.0
C75 C76 H76 120.0
C76 C77 C78 121.1(15)
C76 C77 H77 119.4
C78 C77 H77 119.4
C77 C78 C73 119.9(13)
C77 C78 H78 120.0
C73 C78 H78 120.0
C84 C79 C80 116.9(9)
C84 C79 S14 118.1(8)
C80 C79 S14 125.0(7)
C81 C80 C79 120.9(10)
C81 C80 H80 119.6
C79 C80 H80 119.6
C82 C81 C80 122.6(13)
C82 C81 H81 118.7
C80 C81 H81 118.7
C81 C82 C83 118.6(12)
C81 C82 H82 120.7
C83 C82 H82 120.7
C82 C83 C84 117.5(14)
C82 C83 H83 121.3
C84 C83 H83 121.3
C79 C84 C83 123.4(12)
C79 C84 H84 118.3
C83 C84 H84 118.3
N1 C85 C86 125.4(16)
N1 C85 H85 117.3
C86 C85 H85 117.3
C87 C86 C85 114.9(17)
C87 C86 H86 122.6
C85 C86 H86 122.6
C86 C87 C88 124.6(15)
C86 C87 H87 117.7
C88 C87 H87 117.7
C87 C88 C89 112.1(18)
C87 C88 H88 124.0
C89 C88 H88 124.0
N1 C89 C88 124.7(17)
N1 C89 H89 117.7
C88 C89 H89 117.7
N2 C90 C91 122.3(10)
N2 C90 H90 118.9
C91 C90 H90 118.9
C92 C91 C90 118.2(12)
C92 C91 H91 120.9
C90 C91 H91 120.9
C91 C92 C93 119.4(10)
C91 C92 H92 120.3
C93 C92 H92 120.3
C94 C93 C92 118.0(12)
C94 C93 H93 121.0
C92 C93 H93 121.0
N2 C94 C93 124.4(11)
N2 C94 H94 117.8
C93 C94 H94 117.8

loop_
_geom_bond_atom_site_label_1
_geom_bond_atom_site_label_2
_geom_bond_distance
Zn1 S1 2.263(2)
Zn1 S2 2.3737(19)
Zn1 S3 2.3880(19)
Zn1 S4 2.407(2)
Zn2 S6 2.322(2)
Zn2 S4 2.3271(19)
Zn2 S15 2.3507(18)
Zn2 S5 2.3803(19)
Zn3 S15 2.3401(17)
Zn3 S7 2.340(2)
Zn3 S2 2.3441(19)
Zn3 S8 2.377(2)
Zn4 S3 2.3301(18)
Zn4 S15 2.3349(17)
Zn4 S10 2.3448(19)
Zn4 S9 2.366(2)
Zn5 S13 2.328(2)
Zn5 S15 2.3386(17)
Zn5 S11 2.352(2)
Zn5 S12 2.353(2)
Zn6 S14 2.271(3)
Zn6 S6 2.380(2)
Zn6 S7 2.386(2)
Zn6 S13 2.415(2)
Zn7 N1 2.044(7)
Zn7 S12 2.337(2)
Zn7 S10 2.349(2)
Zn7 S5 2.351(2)
Zn8 N2 2.067(7)
Zn8 S8 2.315(2)
Zn8 S9 2.3560(19)
Zn8 S11 2.360(2)
S1 C1 1.762(9)
S2 C7 1.801(9)
S3 C13 1.790(7)
S4 C19 1.786(8)
S5 C25 1.785(8)
S6 C31 1.794(8)
S7 C37 1.794(8)
S8 C43 1.802(9)
S9 C49 1.795(8)
S10 C55 1.786(9)
S11 C61 1.802(8)
S12 C67 1.790(8)
S13 C73 1.785(8)
S14 C79 1.774(9)
N1 C85 1.288(16)
N1 C89 1.319(17)
N2 C94 1.311(12)
N2 C90 1.323(12)
C1 C6 1.365(15)
C1 C2 1.372(14)
C2 C3 1.384(17)
C2 H2 0.9300
C3 C4 1.33(2)
C3 H3 0.9300
C4 C5 1.320(19)
C4 H4 0.9300
C5 C6 1.417(17)
C5 H5 0.9300
C6 H6 0.9300
C7 C8 1.375(15)
C7 C12 1.383(13)
C8 C9 1.396(13)
C8 H8 0.9300
C9 C10 1.38(2)
C9 H9 0.9300
C10 C11 1.36(2)
C10 H10 0.9300
C11 C12 1.360(19)
C11 H11 0.9300
C12 H12 0.9300
C13 C18 1.365(13)
C13 C14 1.375(12)
C14 C15 1.381(17)
C14 H14 0.9300
C15 C16 1.34(2)
C15 H15 0.9300
C16 C17 1.36(2)
C16 H16 0.9300
C17 C18 1.373(14)
C17 H17 0.9300
C18 H18 0.9300
C19 C20 1.365(12)
C19 C24 1.399(12)
C20 C21 1.386(14)
C20 H20 0.9300
C21 C22 1.363(19)
C21 H21 0.9300
C22 C23 1.34(2)
C22 H22 0.9300
C23 C24 1.388(17)
C23 H23 0.9300
C24 H24 0.9300
C25 C26 1.358(13)
C25 C30 1.378(14)
C26 C27 1.373(12)
C26 H26 0.9300
C27 C28 1.361(18)
C27 H27 0.9300
C28 C29 1.36(2)
C28 H28 0.9300
C29 C30 1.402(17)
C29 H29 0.9300
C30 H30 0.9300
C31 C36 1.357(14)
C31 C32 1.384(13)
C32 C33 1.353(15)
C32 H32 0.9300
C33 C34 1.360(19)
C33 H33 0.9300
C34 C35 1.394(19)
C34 H34 0.9300
C35 C36 1.377(14)
C35 H35 0.9300
C36 H36 0.9300
C37 C38 1.352(17)
C37 C42 1.375(17)
C38 C39 1.358(18)
C38 H38 0.9300
C39 C40 1.37(3)
C39 H39 0.9300
C40 C41 1.34(3)
C40 H40 0.9300
C41 C42 1.39(2)
C41 H41 0.9300
C42 H42 0.9300
C43 C44 1.350(15)
C43 C48 1.363(14)
C44 C45 1.39(2)
C44 H44 0.9300
C45 C46 1.35(2)
C45 H45 0.9300
C46 C47 1.35(2)
C46 H46 0.9300
C47 C48 1.416(14)
C47 H47 0.9300
C48 H48 0.9300
C49 C54 1.375(13)
C49 C50 1.387(13)
C50 C51 1.376(16)
C50 H50 0.9300
C51 C52 1.335(19)
C51 H51 0.9300
C52 C53 1.357(19)
C52 H52 0.9300
C53 C54 1.403(16)
C53 H53 0.9300
C54 H54 0.9300
C55 C56 1.329(13)
C55 C60 1.345(13)
C56 C57 1.402(17)
C56 H56 0.9300
C57 C58 1.362(17)
C57 H57 0.9300
C58 C59 1.336(15)
C58 H58 0.9300
C59 C60 1.398(13)
C59 H59 0.9300
C60 H60 0.9300
C61 C66 1.356(14)
C61 C62 1.387(15)
C62 C63 1.366(15)
C62 H62 0.9300
C63 C64 1.33(2)
C63 H63 0.9300
C64 C65 1.35(2)
C64 H64 0.9300
C65 C66 1.369(17)
C65 H65 0.9300
C66 H66 0.9300
C67 C72 1.366(12)
C67 C68 1.374(13)
C68 C69 1.373(14)
C68 H68 0.9300
C69 C70 1.373(14)
C69 H69 0.9300
C70 C71 1.347(17)
C70 H70 0.9300
C71 C72 1.388(15)
C71 H71 0.9300
C72 H72 0.9300
C73 C74 1.387(15)
C73 C78 1.388(14)
C74 C75 1.414(18)
C74 H74 0.9300
C75 C76 1.36(3)
C75 H75 0.9300
C76 C77 1.36(3)
C76 H76 0.9300
C77 C78 1.366(16)
C77 H77 0.9300
C78 H78 0.9300
C79 C84 1.323(14)
C79 C80 1.366(14)
C80 C81 1.365(16)
C80 H80 0.9300
C81 C82 1.320(18)
C81 H81 0.9300
C82 C83 1.382(19)
C82 H82 0.9300
C83 C84 1.407(19)
C83 H83 0.9300
C84 H84 0.9300
C85 C86 1.386(18)
C85 H85 0.9300
C86 C87 1.34(3)
C86 H86 0.9300
C87 C88 1.37(3)
C87 H87 0.9300
C88 C89 1.42(2)
C88 H88 0.9300
C89 H89 0.9300
C90 C91 1.381(15)
C90 H90 0.9300
C91 C92 1.345(18)
C91 H91 0.9300
C92 C93 1.378(19)
C92 H92 0.9300
C93 C94 1.333(17)
C93 H93 0.9300
C94 H94 0.9300
